data_4318842
loop_
_publ_author_name
'Daniel R. Evans'
'Mingsheng Huang'
'James C. Fettinger'
'Tracie L. Williams'

_publ_contact_author_email de44@umail.umd.edu
_publ_contact_author_fax +1-301-314-9121
_publ_contact_author_name 'Prof Daniel R. Evans'
_publ_contact_author_phone +1-301-405-8436
_publ_section_title
;
 Synthesis and Characterization of Diametrically Substituted
 Tetra-O-n-butylcalix[4]arene Ligands and Their Chelated Complexes of
 Titanium, Molybdenum, and Palladium
;
_journal_name_full 'Inorganic Chemistry'
_journal_page_first 5986
_journal_page_last 6000
_journal_paper_doi 10.1021/ic020446b
_journal_volume 41
_journal_year 2002
_chemical_formula_moiety 'C44 H56 O4'
_chemical_formula_sum 'C44 H56 O4'
_chemical_formula_weight 648.924
_chemical_name_common 'nBu4Clx, 3'
_chemical_name_systematic
;
  ?
;
_space_group_IT_number 88
_symmetry_cell_setting tetragonal
_symmetry_space_group_name_Hall '-I 4ad'
_symmetry_space_group_name_H-M 'I 41/a :2'
_atom_sites_solution_hydrogens geom
_atom_sites_solution_primary direct
_atom_sites_solution_secondary difmap
_audit_creation_method SHELXL-97
_cell_angle_alpha 90.00
_cell_angle_beta 90.00
_cell_angle_gamma 90.00
_cell_formula_units_Z 8
_cell_length_a 19.3059(7)
_cell_length_b 19.3059(7)
_cell_length_c 20.2010(10)
_cell_measurement_temperature 163(2)
_cell_measurement_theta_max 18.68
_cell_measurement_theta_min 2.51
_cell_volume 7529.3(5)
_computing_cell_refinement 'Bruker XSCANS'
_computing_data_collection 'Bruker XSCANS'
_computing_data_reduction 'Bruker SHELXTL'
_computing_molecular_graphics 'Bruker SHELXTL'
_computing_publication_material 'Bruker SHELXTL'
_computing_structure_refinement 'SHELXL-97 (Sheldrick, 1997)'
_computing_structure_solution 'SHELXS-97 (Sheldrick, 1990)'
_diffrn_ambient_temperature 163(2)
_diffrn_measured_fraction_theta_full 0.997
_diffrn_measured_fraction_theta_max 0.997
_diffrn_measurement_device_type 'Bruker P4'
_diffrn_measurement_method '\w scans'
_diffrn_radiation_monochromator graphite
_diffrn_radiation_source 'fine-focus sealed tube'
_diffrn_radiation_type MoK\a
_diffrn_radiation_wavelength 0.71073
_diffrn_reflns_av_R_equivalents 0.0141
_diffrn_reflns_av_sigmaI/netI 0.0144
_diffrn_reflns_limit_h_max 0
_diffrn_reflns_limit_h_min -17
_diffrn_reflns_limit_k_max 17
_diffrn_reflns_limit_k_min 0
_diffrn_reflns_limit_l_max 18
_diffrn_reflns_limit_l_min 0
_diffrn_reflns_number 1564
_diffrn_reflns_theta_full 18.68
_diffrn_reflns_theta_max 18.68
_diffrn_reflns_theta_min 2.51
_exptl_absorpt_coefficient_mu 0.036
_exptl_absorpt_correction_T_max 1
_exptl_absorpt_correction_T_min 0
_exptl_absorpt_correction_type 'Semi-empirical via psi-scans'
_exptl_crystal_density_diffrn 0.574
_exptl_crystal_density_method 'not measured'
_exptl_crystal_F_000 1416
_refine_diff_density_max 0.241
_refine_diff_density_min -0.142
_refine_diff_density_rms 0.027
_refine_ls_extinction_method none
_refine_ls_goodness_of_fit_ref 1.020
_refine_ls_hydrogen_treatment mixed
_refine_ls_matrix_type full
_refine_ls_number_parameters 329
_refine_ls_number_reflns 1441
_refine_ls_number_restraints 0
_refine_ls_restrained_S_all 1.020
_refine_ls_R_factor_all 0.0393
_refine_ls_R_factor_gt 0.0322
_refine_ls_shift/su_max 0.002
_refine_ls_shift/su_mean 0.000
_refine_ls_structure_factor_coef Fsqd
_refine_ls_weighting_details 'calc w=1/[\s^2^(Fo^2^)+(0.0487P)^2^+6.4197P] where P=(Fo^2^+2Fc^2^)/3'
_refine_ls_weighting_scheme calc
_refine_ls_wR_factor_gt 0.0778
_refine_ls_wR_factor_ref 0.0826
_reflns_number_gt 1251
_reflns_number_total 1441
_reflns_threshold_expression >2sigma(I)
_cod_data_source_file ic020446b_07.cif
_cod_data_source_block 3
_cod_depositor_comments
;
The following automatic conversions were performed:

'_symmetry_cell_setting' value 'Tetragonal' changed to 'tetragonal'
according to the built-in table from CIF Core dictionary named
'cif_core.dic' version 2.4.1 from 2010-06-29.

Automatic conversion script
Id: cif_fix_values 1646 2011-03-28 12:23:43Z adriana 

2020-12-03
Formula fixed more according to usual
chemical conventions and to be consistent with given Z.
                 miguel
;
_cod_original_formula_sum 'C22 H29 O2'
_cod_original_sg_symbol_H-M 'I 41/a'
_cod_database_code 4318842

loop_
_symmetry_equiv_pos_as_xyz
'x, y, z'
'-x+1/2, -y, z+1/2'
'-y+3/4, x+1/4, z+1/4'
'y+3/4, -x+3/4, z+3/4'
'x+1/2, y+1/2, z+1/2'
'-x+1, -y+1/2, z+1'
'-y+5/4, x+3/4, z+3/4'
'y+5/4, -x+5/4, z+5/4'
'-x, -y, -z'
'x-1/2, y, -z-1/2'
'y-3/4, -x-1/4, -z-1/4'
'-y-3/4, x-3/4, -z-3/4'
'-x+1/2, -y+1/2, -z+1/2'
'x, y+1/2, -z'
'y-1/4, -x+1/4, -z+1/4'
'-y-1/4, x-1/4, -z-1/4'

loop_
_atom_site_label
_atom_site_type_symbol
_atom_site_fract_x
_atom_site_fract_y
_atom_site_fract_z
_atom_site_U_iso_or_equiv
_atom_site_adp_type
_atom_site_occupancy
_atom_site_symmetry_multiplicity
_atom_site_calc_flag
_atom_site_refinement_flags
_atom_site_disorder_assembly
_atom_site_disorder_group
C1 C 0.38220(13) 0.32734(12) 0.03405(14) 0.0290(7) Uani 1 1 d . . .
C2 C 0.32590(16) 0.29095(14) 0.07292(16) 0.0351(8) Uani 1 1 d . . .
H2A H 0.3327(10) 0.2986(10) 0.1181(12) 0.020(7) Uiso 1 1 d . . .
H2B H 0.2803(12) 0.3115(11) 0.0626(10) 0.032(7) Uiso 1 1 d . . .
C3 C 0.32481(14) 0.21433(13) 0.05838(12) 0.0315(7) Uani 1 1 d . . .
C4 C 0.27309(17) 0.18514(17) 0.02017(14) 0.0435(8) Uani 1 1 d . . .
H4 H 0.2350(13) 0.2136(12) 0.0057(11) 0.032(8) Uiso 1 1 d . . .
C17 C 0.72373(18) 0.38336(18) 0.00149(17) 0.0519(9) Uani 1 1 d . . .
H17 H 0.7597(14) 0.4018(13) -0.0251(13) 0.044(9) Uiso 1 1 d . . .
C18 C 0.66734(17) 0.42280(19) 0.01864(15) 0.0464(9) Uani 1 1 d . . .
H18 H 0.6621(12) 0.4683(14) 0.0045(11) 0.035(8) Uiso 1 1 d . . .
C19 C 0.61365(14) 0.39587(14) 0.05646(13) 0.0335(7) Uani 1 1 d . . .
C20 C 0.54622(14) 0.43420(15) 0.06657(16) 0.0367(8) Uani 1 1 d . . .
H20A H 0.5334(11) 0.4392(11) 0.1147(13) 0.033(7) Uiso 1 1 d . . .
H20B H 0.5520(11) 0.4804(13) 0.0470(11) 0.033(7) Uiso 1 1 d . . .
C21 C 0.48785(13) 0.39645(12) 0.03149(14) 0.0306(7) Uani 1 1 d . . .
C22 C 0.49314(16) 0.38268(14) -0.03592(16) 0.0346(7) Uani 1 1 d . . .
H22 H 0.5337(13) 0.4012(11) -0.0608(12) 0.040(8) Uiso 1 1 d . . .
C23 C 0.44404(15) 0.34392(14) -0.06807(18) 0.0385(8) Uani 1 1 d . . .
H23 H 0.4481(12) 0.3352(11) -0.1132(14) 0.034(8) Uiso 1 1 d . . .
C24 C 0.38980(15) 0.31541(14) -0.03343(15) 0.0343(7) Uani 1 1 d . . .
H24 H 0.3564(12) 0.2854(12) -0.0546(12) 0.037(8) Uiso 1 1 d . . .
C25 C 0.43050(14) 0.37032(12) 0.06474(13) 0.0303(7) Uani 1 1 d . . .
O25 O 0.42129(8) 0.38560(8) 0.13186(8) 0.0364(5) Uani 1 1 d . . .
O28 O 0.43072(8) 0.20177(8) 0.11657(8) 0.0340(5) Uani 1 1 d . . .
C28 C 0.37903(14) 0.17225(14) 0.07855(12) 0.0300(7) Uani 1 1 d . . .
C51 C 0.37998(17) 0.44698(17) 0.14130(15) 0.0464(8) Uani 1 1 d . . .
H51A H 0.3369(15) 0.4431(13) 0.1139(14) 0.061(9) Uiso 1 1 d . . .
H51B H 0.4109(14) 0.4877(15) 0.1254(13) 0.067(9) Uiso 1 1 d . . .
C52 C 0.36142(17) 0.45534(19) 0.21230(15) 0.0574(9) Uani 1 1 d . . .
H52A H 0.3372(19) 0.503(2) 0.2275(19) 0.123(14) Uiso 1 1 d . . .
H52B H 0.4051(18) 0.4423(17) 0.2419(17) 0.101(12) Uiso 1 1 d . . .
C53 C 0.30344(19) 0.4109(2) 0.23659(16) 0.0592(10) Uani 1 1 d . . .
H53A H 0.2642(15) 0.4227(13) 0.2076(14) 0.063(9) Uiso 1 1 d . . .
H53B H 0.325(2) 0.361(2) 0.2280(18) 0.128(15) Uiso 1 1 d . . .
C54 C 0.2866(2) 0.4231(2) 0.31004(16) 0.0554(9) Uani 1 1 d . . .
H54A H 0.3274(15) 0.4149(13) 0.3366(14) 0.056(9) Uiso 1 1 d . . .
H54B H 0.2498(16) 0.3890(16) 0.3239(15) 0.076(10) Uiso 1 1 d . . .
H54C H 0.2718(14) 0.4710(16) 0.3212(14) 0.072(11) Uiso 1 1 d . . .
C61 C 0.43326(17) 0.17789(17) 0.18406(14) 0.0421(8) Uani 1 1 d . . .
H61A H 0.4215(12) 0.1257(15) 0.1857(12) 0.052(8) Uiso 1 1 d . . .
H61B H 0.4830(15) 0.1848(13) 0.1991(13) 0.058(9) Uiso 1 1 d . . .
C62 C 0.38600(16) 0.21776(17) 0.22869(13) 0.0415(8) Uani 1 1 d . . .
H62A H 0.3346(14) 0.2119(12) 0.2118(12) 0.052(8) Uiso 1 1 d . . .
H62B H 0.3961(12) 0.2670(14) 0.2259(11) 0.045(8) Uiso 1 1 d . . .
C63 C 0.3926(2) 0.19427(18) 0.30044(14) 0.0502(9) Uani 1 1 d . . .
H63A H 0.3823(15) 0.1419(18) 0.3021(14) 0.084(11) Uiso 1 1 d . . .
H63B H 0.4388(15) 0.2022(13) 0.3159(14) 0.061(10) Uiso 1 1 d . . .
C64 C 0.3422(2) 0.2305(2) 0.34562(18) 0.0594(9) Uani 1 1 d . . .
H64A H 0.3479(16) 0.2826(19) 0.3454(15) 0.091(12) Uiso 1 1 d . . .
H64B H 0.3478(14) 0.2152(14) 0.3926(16) 0.067(9) Uiso 1 1 d . . .
H64C H 0.2912(19) 0.2184(17) 0.3306(17) 0.109(13) Uiso 1 1 d . . .

loop_
_atom_site_aniso_label
_atom_site_aniso_U_11
_atom_site_aniso_U_22
_atom_site_aniso_U_33
_atom_site_aniso_U_23
_atom_site_aniso_U_13
_atom_site_aniso_U_12
C1 0.0298(17) 0.0262(16) 0.031(2) 0.0008(15) 0.0005(16) 0.0076(14)
C2 0.037(2) 0.040(2) 0.028(2) -0.0023(15) 0.0001(16) 0.0047(16)
C3 0.0302(18) 0.033(2) 0.0311(16) -0.0039(15) 0.0014(14) -0.0055(17)
C4 0.035(2) 0.042(2) 0.053(2) -0.0047(18) -0.0002(18) 0.003(2)
C17 0.037(2) 0.056(3) 0.062(2) 0.0126(19) 0.0094(18) -0.004(2)
C18 0.048(3) 0.032(2) 0.059(2) 0.0132(18) -0.0027(19) -0.008(2)
C19 0.036(2) 0.030(2) 0.0342(17) 0.0034(15) -0.0062(15) -0.0040(17)
C20 0.043(2) 0.0262(19) 0.041(2) 0.0024(16) -0.0048(16) -0.0003(16)
C21 0.0329(19) 0.0230(16) 0.036(2) 0.0028(14) -0.0013(16) 0.0048(14)
C22 0.037(2) 0.0319(17) 0.035(2) 0.0034(15) 0.0028(19) 0.0011(15)
C23 0.043(2) 0.0446(19) 0.028(2) -0.0041(17) 0.003(2) 0.0011(17)
C24 0.034(2) 0.0352(18) 0.034(2) -0.0036(16) 0.0002(18) -0.0002(15)
C25 0.040(2) 0.0264(16) 0.025(2) -0.0008(14) -0.0030(16) 0.0078(15)
O25 0.0440(12) 0.0361(12) 0.0292(13) -0.0037(9) -0.0018(9) 0.0044(9)
O28 0.0365(12) 0.0337(11) 0.0317(13) -0.0008(9) -0.0017(9) -0.0021(9)
C28 0.0249(18) 0.034(2) 0.0307(17) 0.0001(15) 0.0020(15) -0.0060(17)
C51 0.049(2) 0.045(2) 0.045(2) -0.0124(16) 0.0048(18) 0.0093(19)
C52 0.047(2) 0.083(3) 0.042(2) -0.0193(18) 0.0042(18) 0.001(2)
C53 0.054(2) 0.079(3) 0.044(2) 0.0037(19) -0.002(2) 0.002(2)
C54 0.049(2) 0.070(3) 0.047(3) 0.0014(19) -0.001(2) 0.004(2)
C61 0.049(2) 0.042(2) 0.035(2) -0.0014(16) -0.0013(16) 0.0054(17)
C62 0.046(2) 0.038(2) 0.040(2) -0.0024(16) 0.0022(16) 0.0013(17)
C63 0.063(3) 0.051(2) 0.037(2) 0.0012(17) 0.0016(18) 0.0025(19)
C64 0.073(3) 0.067(3) 0.038(2) -0.0032(19) 0.014(2) 0.000(2)

loop_
_atom_type_symbol
_atom_type_description
_atom_type_scat_dispersion_real
_atom_type_scat_dispersion_imag
_atom_type_scat_source
C C 0.0033 0.0016 'International Tables Vol C Tables 4.2.6.8 and 6.1.1.4'
H H 0.0000 0.0000 'International Tables Vol C Tables 4.2.6.8 and 6.1.1.4'
O O 0.0106 0.0060 'International Tables Vol C Tables 4.2.6.8 and 6.1.1.4'

loop_
_geom_angle_atom_site_label_1
_geom_angle_atom_site_label_2
_geom_angle_atom_site_label_3
_geom_angle
_geom_angle_site_symmetry_1
_geom_angle_site_symmetry_3
_geom_angle_publ_flag
C24 C1 C25 117.7(2) . . ?
C24 C1 C2 120.5(3) . . ?
C25 C1 C2 121.7(3) . . ?
C3 C2 C1 111.3(2) . . ?
C4 C3 C28 118.1(3) . . ?
C4 C3 C2 121.2(3) . . ?
C28 C3 C2 120.5(3) . . ?
C17 C4 C3 120.8(3) 6_554 . ?
C18 C17 C4 119.9(3) . 6_554 ?
C17 C18 C19 121.5(3) . . ?
C18 C19 C28 116.9(3) . 6_554 ?
C18 C19 C20 122.3(3) . . ?
C28 C19 C20 120.3(3) 6_554 . ?
C19 C20 C21 110.0(2) . . ?
C25 C21 C22 117.5(2) . . ?
C25 C21 C20 122.7(3) . . ?
C22 C21 C20 119.6(3) . . ?
C23 C22 C21 121.1(3) . . ?
C22 C23 C24 120.3(3) . . ?
C23 C24 C1 120.9(3) . . ?
C21 C25 C1 122.3(2) . . ?
C21 C25 O25 119.5(2) . . ?
C1 C25 O25 118.1(2) . . ?
C25 O25 C51 111.84(18) . . ?
C28 O28 C61 114.8(2) . . ?
O28 C28 C3 117.8(2) . . ?
O28 C28 C19 119.5(2) . 6_554 ?
C3 C28 C19 122.3(2) . 6_554 ?
O25 C51 C52 110.5(3) . . ?
C51 C52 C53 115.8(3) . . ?
C52 C53 C54 112.8(3) . . ?
O28 C61 C62 112.6(2) . . ?
C61 C62 C63 111.7(2) . . ?
C64 C63 C62 112.6(3) . . ?

loop_
_geom_bond_atom_site_label_1
_geom_bond_atom_site_label_2
_geom_bond_distance
_geom_bond_site_symmetry_2
_geom_bond_publ_flag
C1 C24 1.390(3) . ?
C1 C25 1.394(3) . ?
C1 C2 1.514(4) . ?
C2 C3 1.508(4) . ?
C3 C4 1.382(4) . ?
C3 C28 1.386(3) . ?
C4 C17 1.377(4) 6_554 ?
C17 C18 1.373(4) . ?
C17 C4 1.377(4) 6_554 ?
C18 C19 1.388(4) . ?
C19 C28 1.396(3) 6_554 ?
C19 C20 1.511(4) . ?
C20 C21 1.518(4) . ?
C21 C25 1.390(3) . ?
C21 C22 1.391(3) . ?
C22 C23 1.371(4) . ?
C23 C24 1.374(4) . ?
C25 O25 1.399(3) . ?
O25 C51 1.441(3) . ?
O28 C28 1.382(3) . ?
O28 C61 1.440(3) . ?
C28 C19 1.396(3) 6_554 ?
C51 C52 1.487(4) . ?
C52 C53 1.493(4) . ?
C53 C54 1.537(4) . ?
C61 C62 1.496(4) . ?
C62 C63 1.524(4) . ?
C63 C64 1.505(4) . ?
